data_3000352
loop_
_publ_author_name
'Wilson, Catrina E.'
'Gibson, Amanda E.'
'Cuillier, Paul M.'
'Li, Cheng-Han'
'Crosby, Patrice H.N.'
'Trigg, Edward B.'
'Najmr, Stan'
'Murray, Christopher B.'
'Jinschek, Joerg R.'
'Doan-Nguyen, Vicky'

_publ_section_title
;
 Local structure elucidation of tungsten- substituted vanadium dioxide
 (V1-xWxO2)
;
_journal_name_full 'Scientific Reports'
_journal_page_first 14767
_journal_volume 12
_journal_year 2022
_chemical_formula_sum 'O V0.448 W0.052'
_chemical_formula_weight 48.36
_space_group_IT_number 136
_space_group_name_Hall '-P 4n 2n'
_space_group_name_H-M_alt 'P 42/m n m'
_symmetry_cell_setting tetragonal
_symmetry_space_group_name_H-M 'P 42/m n m'
_cell_angle_alpha 90
_cell_angle_beta 90
_cell_angle_gamma 90
_cell_formula_units_Z 4
_cell_length_a 4.569537
_cell_length_b 4.569537
_cell_length_c 2.87232
_cell_volume 59.976
_exptl_crystal_density_diffrn 5.3560
_pd_phase_name P42/mnm
_pd_prep_temperature 298
_journal_article_reference https://doi.org/10.1038/s41598-022-18575-0
_cod_data_source_file W0p104V0p896O2_F_AG49_P42overmnm_01_3p844.cif
_cod_data_source_block P42/mnm
_cod_depositor_comments 'Releasing structure 3000352 into public domain as published material.'
_cod_database_code 3000352

loop_
_space_group_symop_id
_space_group_symop_operation_xyz
1 x,y,z
2 1/2-y,1/2+x,1/2+z
3 -x,-y,z
4 1/2+y,1/2-x,1/2+z
5 1/2-x,1/2+y,1/2+z
6 -y,-x,z
7 1/2+x,1/2-y,1/2+z
8 y,x,z
9 -x,-y,-z
10 1/2+y,1/2-x,1/2-z
11 x,y,-z
12 1/2-y,1/2+x,1/2-z
13 1/2+x,1/2-y,1/2-z
14 y,x,-z
15 1/2-x,1/2+y,1/2-z
16 -y,-x,-z

loop_
_atom_site_label
_atom_site_type_symbol
_atom_site_fract_x
_atom_site_fract_y
_atom_site_fract_z
_atom_site_occupancy
_atom_site_adp_type
_atom_site_U_iso_or_equiv
_atom_site_symmetry_multiplicity
V1 V3+ 0.00000 0.00000 0.00000 0.8963 Uani 0.010 2
O2 O2- 0.29861(24) 0.29861 0.00000 1.000 Uani 0.003 4
W3 W6+ 0.00000 0.00000 0.00000 0.1037 Uani 0.010 2

loop_
_atom_site_aniso_label
_atom_site_aniso_U_11
_atom_site_aniso_U_22
_atom_site_aniso_U_33
_atom_site_aniso_U_12
_atom_site_aniso_U_13
_atom_site_aniso_U_23
V1 0.00945(28) 0.00945(28) 0.0098(4) 0.0017(3) 0.0000 0.0000
O2 0.0020(6) 0.0020(6) 0.0042(9) 0.0007(7) 0.0000 0.0000
W3 0.00945(28) 0.00944684 0.0098(4) 0.0017(3) 0.00000 0.0000

loop_
_atom_type_symbol
_atom_type_number_in_cell
O2- 4
V3+ 1.793
W6+ 0.207
